data_4319956
loop_
_publ_author_name
'F. Albert Cotton'
'Lee M. Daniels'
'Penglin Huang'

_publ_section_title
;
 Correlation of Structure and Triboluminescence for Tetrahedral
 Manganese(II) Compounds
;
_journal_name_full 'Inorganic Chemistry'
_journal_page_first 3576
_journal_page_last 3578
_journal_paper_doi 10.1021/ic0101836
_journal_volume 40
_journal_year 2001
_chemical_compound_source synthesis
_chemical_formula_structural MnBr2(Ph3AsO)2
_chemical_formula_sum 'C36 H30 As2 Br2 Mn O2'
_chemical_formula_weight 859.20
_chemical_name_systematic
;
  Manganese dibromide bis(triphenylarsine oxide)
;
_space_group_IT_number 29
_symmetry_cell_setting orthorhombic
_symmetry_space_group_name_Hall 'P 2c -2ac'
_symmetry_space_group_name_H-M 'P c a 21'
_atom_sites_solution_hydrogens geom
_atom_sites_solution_primary direct
_atom_sites_solution_secondary difmap
_audit_creation_method SHELXL
_cell_angle_alpha 90.00
_cell_angle_beta 90.00
_cell_angle_gamma 90.00
_cell_formula_units_Z 4
_cell_length_a 17.816(3)
_cell_length_b 10.164(1)
_cell_length_c 18.807(3)
_cell_measurement_reflns_used 109
_cell_measurement_temperature 213(2)
_cell_measurement_theta_max 41.6
_cell_measurement_theta_min 18.1
_cell_volume 3405.6(9)
_computing_cell_refinement MADNES
_computing_data_collection MADNES
_computing_data_reduction PROCOR
_computing_structure_refinement 'SHELXL-93 (Sheldrick, 1993)'
_computing_structure_solution 'SHELXS-86 (Sheldrick, 1990)'
_diffrn_ambient_temperature 293(2)
_diffrn_measurement_device 'Nonius FAST'
_diffrn_measurement_method 'Ellipsoid-mask fitting'
_diffrn_radiation_monochromator graphite
_diffrn_radiation_source 'fine-focus sealed tube'
_diffrn_radiation_type MoK\a
_diffrn_radiation_wavelength 0.71073
_diffrn_reflns_av_R_equivalents 0.0506
_diffrn_reflns_av_sigmaI/netI 0.0456
_diffrn_reflns_limit_h_max 16
_diffrn_reflns_limit_h_min -18
_diffrn_reflns_limit_k_max 9
_diffrn_reflns_limit_k_min -10
_diffrn_reflns_limit_l_max 20
_diffrn_reflns_limit_l_min -20
_diffrn_reflns_number 9310
_diffrn_reflns_theta_max 22.49
_diffrn_reflns_theta_min 2.17
_diffrn_standards_number 'none (area detector data)'
_exptl_absorpt_coefficient_mu 4.693
_exptl_absorpt_correction_T_max 0.636
_exptl_absorpt_correction_T_min 0.336
_exptl_absorpt_correction_type multi-scan
_exptl_crystal_colour 'pale green'
_exptl_crystal_density_diffrn 1.676
_exptl_crystal_density_meas ?
_exptl_crystal_description plate
_exptl_crystal_F_000 1692
_exptl_crystal_size_max 0.40
_exptl_crystal_size_mid 0.35
_exptl_crystal_size_min 0.10
_refine_diff_density_max 0.754
_refine_diff_density_min -0.650
_refine_diff_density_rms 0.147
_refine_ls_abs_structure_details 'Flack H D (1983), Acta Cryst. A39, 876-881'
_refine_ls_abs_structure_Flack -0.02(3)
_refine_ls_extinction_method none
_refine_ls_goodness_of_fit_all 1.097
_refine_ls_goodness_of_fit_obs 1.077
_refine_ls_hydrogen_treatment noref
_refine_ls_matrix_type full
_refine_ls_number_parameters 383
_refine_ls_number_reflns 4096
_refine_ls_number_restraints 1
_refine_ls_restrained_S_all 1.140
_refine_ls_restrained_S_obs 1.077
_refine_ls_R_factor_all 0.0718
_refine_ls_R_factor_obs 0.0596
_refine_ls_shift/esd_max -0.240
_refine_ls_shift/esd_mean 0.016
_refine_ls_structure_factor_coef Fsqd
_refine_ls_weighting_details 'w=1/[\s^2^(Fo^2^)+(0.0415P)^2^+62.4078P] where P=(Fo^2^+2Fc^2^)/3'
_refine_ls_weighting_scheme calc
_refine_ls_wR_factor_all 0.1601
_refine_ls_wR_factor_obs 0.1438
_reflns_number_observed 3736
_reflns_number_total 4107
_reflns_observed_criterion >2sigma(I)
_cod_data_source_file ic0101836_5.cif
_cod_data_source_block cmpd10
_cod_depositor_comments
;
The following automatic conversions were performed:

'_symmetry_cell_setting' value 'Orthorhombic' changed to
'orthorhombic' according to the built-in table from CIF Core
dictionary named 'cif_core.dic' version 2.4.1 from 2010-06-29.

Automatic conversion script
Id: cif_fix_values 1646 2011-03-28 12:23:43Z adriana 

The following automatic conversions were performed:

'_exptl_crystal_density_meas' value 'not measured' was changed to '?'
- the value is perceived as not measured.

Automatic conversion script
Id: cif_fix_values 3008 2015-01-20 13:52:24Z robertas 

The following automatic conversions were performed:

'_refine_ls_weighting_scheme' value 'calc
w=1/[\s^2^(Fo^2^)+(0.0415P)^2^+62.4078P] where P=(Fo^2^+2Fc^2^)/3'
was changed to 'calc'. New tag '_refine_ls_weighting_details' was
created. The value of the new tag was set to
'w=1/[\s^2^(Fo^2^)+(0.0415P)^2^+62.4078P] where P=(Fo^2^+2Fc^2^)/3'.

Automatic conversion script
Id: cif_fix_values 3143 2015-03-26 13:38:13Z robertas 
;
_cod_original_cell_volume 3405.6(8)
_cod_database_code 4319956

loop_
_symmetry_equiv_pos_as_xyz
'x, y, z'
'-x, -y, z+1/2'
'x+1/2, -y, z'
'-x+1/2, y, z+1/2'

loop_
_atom_site_aniso_label
_atom_site_aniso_U_11
_atom_site_aniso_U_22
_atom_site_aniso_U_33
_atom_site_aniso_U_23
_atom_site_aniso_U_13
_atom_site_aniso_U_12
Mn 0.0249(13) 0.0305(13) 0.0304(12) -0.0005(10) -0.0003(11) 0.0003(9)
Br1 0.0315(9) 0.0593(11) 0.0321(8) 0.0029(8) -0.0038(7) -0.0001(8)
Br2 0.0329(10) 0.0593(12) 0.0608(12) -0.0018(10) -0.0004(9) -0.0175(8)
As1 0.0246(8) 0.0323(8) 0.0275(7) -0.0002(6) 0.0013(7) 0.0033(6)
As2 0.0250(8) 0.0301(8) 0.0333(8) 0.0015(7) -0.0017(7) 0.0017(7)
O1 0.027(6) 0.022(5) 0.054(7) -0.006(5) 0.004(5) 0.008(4)
O2 0.039(6) 0.023(5) 0.060(7) -0.009(6) 0.003(6) -0.004(5)
C11 0.028(10) 0.049(11) 0.020(7) 0.003(7) -0.004(7) 0.012(7)
C12 0.040(11) 0.064(13) 0.047(11) -0.011(9) -0.014(9) 0.019(9)
C13 0.023(10) 0.089(15) 0.049(11) -0.001(11) -0.006(9) 0.001(10)
C16 0.050(12) 0.054(12) 0.041(10) -0.012(8) 0.000(9) -0.008(9)
C21 0.015(8) 0.037(9) 0.034(8) 0.005(7) 0.003(7) 0.010(6)
C22 0.043(10) 0.032(9) 0.040(9) -0.012(7) -0.008(8) -0.004(8)
C23 0.042(11) 0.036(11) 0.074(13) -0.017(9) -0.011(10) 0.005(9)
C26 0.039(10) 0.031(10) 0.057(11) 0.004(8) -0.007(9) 0.012(8)
C31 0.029(9) 0.029(8) 0.027(8) -0.005(6) -0.005(6) 0.001(7)
C32 0.045(10) 0.032(9) 0.037(9) -0.007(7) -0.011(8) 0.000(8)
C41 0.023(9) 0.032(9) 0.033(9) -0.015(7) -0.014(7) 0.003(6)
C42 0.049(13) 0.047(12) 0.067(13) -0.004(9) -0.013(11) 0.008(9)
C43 0.065(14) 0.043(11) 0.043(11) -0.005(8) -0.024(10) -0.011(9)
C51 0.043(10) 0.032(9) 0.018(7) 0.006(7) 0.001(7) -0.001(6)
C52 0.049(10) 0.021(8) 0.041(9) -0.006(7) -0.018(8) 0.003(7)
C35 0.053(12) 0.036(10) 0.047(11) 0.009(7) -0.007(9) 0.007(8)
C36 0.025(9) 0.046(10) 0.048(10) -0.007(8) 0.009(7) 0.005(8)
C24 0.038(11) 0.039(10) 0.081(14) -0.007(10) 0.005(11) -0.024(8)
C46 0.030(10) 0.036(9) 0.042(11) 0.000(7) 0.002(7) -0.006(7)
C54 0.058(13) 0.037(10) 0.047(10) -0.008(8) 0.009(9) -0.011(9)
C15 0.012(9) 0.089(15) 0.044(10) -0.017(9) 0.000(8) -0.029(9)
C66 0.030(10) 0.054(12) 0.054(10) -0.018(9) -0.004(8) -0.002(8)
C34 0.052(12) 0.039(11) 0.070(13) -0.010(9) 0.021(10) 0.021(9)
C33 0.055(12) 0.041(11) 0.053(10) -0.001(9) 0.018(9) -0.008(9)
C61 0.021(9) 0.040(10) 0.054(11) 0.004(8) -0.003(8) 0.003(7)
C45 0.068(14) 0.060(13) 0.025(9) 0.005(8) 0.007(9) -0.003(10)
C62 0.033(11) 0.032(10) 0.066(12) 0.005(8) -0.007(8) 0.001(7)
C25 0.064(14) 0.029(10) 0.078(14) -0.003(10) 0.037(11) -0.001(9)
C53 0.053(11) 0.021(8) 0.047(9) 0.000(7) -0.002(9) -0.005(8)
C44 0.092(17) 0.059(13) 0.042(11) 0.007(10) 0.005(12) 0.005(12)
C56 0.018(9) 0.051(11) 0.067(12) -0.010(9) 0.014(8) 0.004(8)
C55 0.045(12) 0.066(14) 0.066(14) -0.023(10) -0.021(10) 0.007(10)
C14 0.041(12) 0.106(18) 0.026(9) 0.013(10) -0.011(8) 0.005(12)
C65 0.056(12) 0.033(10) 0.055(11) -0.003(8) 0.009(9) -0.012(9)
C63 0.023(10) 0.069(13) 0.069(13) 0.006(10) 0.000(9) 0.027(8)

loop_
_atom_site_label
_atom_site_type_symbol
_atom_site_fract_x
_atom_site_fract_y
_atom_site_fract_z
_atom_site_U_iso_or_equiv
_atom_site_thermal_displace_type
_atom_site_occupancy
_atom_site_calc_flag
_atom_site_refinement_flags
_atom_site_disorder_group
Mn Mn 0.07603(12) -0.1810(2) 0.22594(11) 0.0286(5) Uani 1 d . .
Br1 Br 0.14219(9) -0.1556(2) 0.34221(8) 0.0409(4) Uani 1 d . .
Br2 Br -0.04736(10) -0.2919(2) 0.23739(11) 0.0510(5) Uani 1 d . .
As1 As 0.17357(8) -0.25156(15) 0.07463(9) 0.0281(3) Uani 1 d . .
As2 As 0.05756(8) 0.15955(14) 0.18039(8) 0.0295(4) Uani 1 d . .
O1 O 0.1410(5) -0.2783(10) 0.1555(6) 0.034(3) Uani 1 d . .
O2 O 0.0730(6) -0.0032(10) 0.1812(6) 0.041(3) Uani 1 d . .
C11 C 0.0969(9) -0.2425(16) 0.0044(7) 0.032(4) Uani 1 d . .
C12 C 0.0579(10) -0.1241(20) -0.0080(9) 0.050(5) Uani 1 d . .
H12A H 0.0714(10) -0.0477(20) 0.0160(9) 0.060 Uiso 1 calc R .
C13 C 0.0012(10) -0.1227(20) -0.0544(10) 0.054(5) Uani 1 d . .
H13A H -0.0248(10) -0.0444(20) -0.0612(10) 0.065 Uiso 1 calc R .
C16 C 0.0771(11) -0.3559(19) -0.0326(9) 0.048(5) Uani 1 d . .
H16A H 0.1019(11) -0.4349(19) -0.0242(9) 0.058 Uiso 1 calc R .
C21 C 0.2331(7) -0.0975(14) 0.0701(8) 0.029(3) Uani 1 d . .
C22 C 0.2666(9) -0.0530(16) 0.1332(8) 0.038(4) Uani 1 d . .
H22A H 0.2528(9) -0.0890(16) 0.1767(8) 0.046 Uiso 1 calc R .
C23 C 0.3209(10) 0.0459(17) 0.1300(11) 0.051(5) Uani 1 d . .
H23A H 0.3425(10) 0.0776(17) 0.1716(11) 0.061 Uiso 1 calc R .
C26 C 0.2548(10) -0.0412(16) 0.0077(9) 0.042(4) Uani 1 d . .
H26A H 0.2325(10) -0.0685(16) -0.0344(9) 0.051 Uiso 1 calc R .
C31 C 0.2425(8) -0.3874(14) 0.0534(7) 0.028(3) Uani 1 d . .
C32 C 0.2822(9) -0.3879(16) -0.0097(8) 0.038(4) Uani 1 d . .
H32A H 0.2692(9) -0.3288(16) -0.0455(8) 0.046 Uiso 1 calc R .
C41 C 0.0638(8) 0.2174(14) 0.0853(8) 0.029(4) Uani 1 d . .
C42 C 0.0022(11) 0.2246(18) 0.0402(10) 0.054(5) Uani 1 d . .
H42A H -0.0461(11) 0.2091(18) 0.0572(10) 0.065 Uiso 1 calc R .
C43 C 0.0141(12) 0.2548(17) -0.0296(9) 0.050(5) Uani 1 d . .
H43A H -0.0275(12) 0.2584(17) -0.0594(9) 0.060 Uiso 1 calc R .
C51 C 0.1312(9) 0.2517(13) 0.2365(7) 0.031(3) Uani 1 d . .
C52 C 0.1274(9) 0.3831(14) 0.2450(8) 0.037(4) Uani 1 d . .
H52A H 0.0892(9) 0.4299(14) 0.2228(8) 0.044 Uiso 1 calc R .
C35 C 0.3189(10) -0.5654(16) 0.0941(8) 0.045(5) Uani 1 d . .
H35A H 0.3315(10) -0.6249(16) 0.1297(8) 0.055 Uiso 1 calc R .
C36 C 0.2579(9) -0.4777(16) 0.1037(9) 0.039(4) Uani 1 d . .
H36A H 0.2286(9) -0.4825(16) 0.1445(9) 0.047 Uiso 1 calc R .
C24 C 0.3420(10) 0.0950(17) 0.0668(12) 0.052(5) Uani 1 d . .
H24A H 0.3801(10) 0.1576(17) 0.0654(12) 0.063 Uiso 1 calc R .
C46 C 0.1354(9) 0.2490(15) 0.0583(8) 0.036(4) Uani 1 d . .
H46A H 0.1767(9) 0.2524(15) 0.0885(8) 0.043 Uiso 1 calc R .
C54 C 0.2363(11) 0.3813(17) 0.3174(9) 0.047(5) Uani 1 d . .
H54A H 0.2710(11) 0.4263(17) 0.3451(9) 0.057 Uiso 1 calc R .
C15 C 0.0203(9) -0.3492(21) -0.0815(9) 0.049(5) Uani 1 d . .
H15A H 0.0083(9) -0.4237(21) -0.1078(9) 0.058 Uiso 1 calc R .
C66 C -0.0719(9) 0.1058(19) 0.2642(9) 0.046(5) Uani 1 d . .
H66A H -0.0514(9) 0.0223(19) 0.2696(9) 0.055 Uiso 1 calc R .
C34 C 0.3593(11) -0.5623(18) 0.0320(10) 0.054(5) Uani 1 d . .
H34A H 0.3995(11) -0.6195(18) 0.0254(10) 0.065 Uiso 1 calc R .
C33 C 0.3400(10) -0.4735(17) -0.0205(9) 0.050(5) Uani 1 d . .
H33A H 0.3664(10) -0.4721(17) -0.0632(9) 0.060 Uiso 1 calc R .
C61 C -0.0379(8) 0.2016(16) 0.2199(9) 0.038(4) Uani 1 d . .
C45 C 0.1437(11) 0.2746(18) -0.0126(8) 0.051(5) Uani 1 d . .
H45A H 0.1918(11) 0.2886(18) -0.0305(8) 0.061 Uiso 1 calc R .
C62 C -0.0688(9) 0.3229(16) 0.2123(9) 0.043(4) Uani 1 d . .
H62A H -0.0455(9) 0.3842(16) 0.1829(9) 0.052 Uiso 1 calc R .
C25 C 0.3101(11) 0.0570(18) 0.0055(12) 0.057(6) Uani 1 d . .
H25A H 0.3242(11) 0.0949(18) -0.0375(12) 0.068 Uiso 1 calc R .
C53 C 0.1781(10) 0.4483(16) 0.2853(8) 0.041(4) Uani 1 d . .
H53A H 0.1737(10) 0.5387(16) 0.2914(8) 0.049 Uiso 1 calc R .
C44 C 0.0833(13) 0.2804(20) -0.0588(10) 0.064(6) Uani 1 d . .
H44A H 0.0892(13) 0.3004(20) -0.1068(10) 0.077 Uiso 1 calc R .
C56 C 0.1889(8) 0.1801(18) 0.2665(9) 0.045(5) Uani 1 d . .
H56A H 0.1925(8) 0.0897(18) 0.2597(9) 0.054 Uiso 1 calc R .
C55 C 0.2424(11) 0.2489(20) 0.3082(10) 0.059(6) Uani 1 d . .
H55A H 0.2819(11) 0.2035(20) 0.3293(10) 0.071 Uiso 1 calc R .
C14 C -0.0206(11) -0.2322(23) -0.0931(9) 0.057(6) Uani 1 d . .
H14A H -0.0602(11) -0.2288(23) -0.1252(9) 0.069 Uiso 1 calc R .
C65 C -0.1380(10) 0.1429(17) 0.2994(9) 0.048(5) Uani 1 d . .
H65A H -0.1620(10) 0.0832(17) 0.3292(9) 0.057 Uiso 1 calc R .
C63 C -0.1354(9) 0.3579(19) 0.2478(10) 0.054(5) Uani 1 d . .
H63A H -0.1565(9) 0.4409(19) 0.2422(10) 0.064 Uiso 1 calc R .
C64 C -0.1676(10) 0.2669(18) 0.2904(9) 0.049(5) Uiso 1 d . .
H64A H -0.2114(10) 0.2889(18) 0.3145(9) 0.058 Uiso 1 calc R .

loop_
_atom_type_symbol
_atom_type_description
_atom_type_scat_dispersion_real
_atom_type_scat_dispersion_imag
_atom_type_scat_source
C C 0.0033 0.0016 'International Tables Vol C Tables 4.2.6.8 and 6.1.1.4'
H H 0.0000 0.0000 'International Tables Vol C Tables 4.2.6.8 and 6.1.1.4'
O O 0.0106 0.0060 'International Tables Vol C Tables 4.2.6.8 and 6.1.1.4'
Mn Mn 0.3368 0.7283 'International Tables Vol C Tables 4.2.6.8 and 6.1.1.4'
As As 0.0499 2.0058 'International Tables Vol C Tables 4.2.6.8 and 6.1.1.4'
Br Br -0.2901 2.4595 'International Tables Vol C Tables 4.2.6.8 and 6.1.1.4'

loop_
_geom_angle_atom_site_label_1
_geom_angle_atom_site_label_2
_geom_angle_atom_site_label_3
_geom_angle
_geom_angle_site_symmetry_1
_geom_angle_site_symmetry_3
_geom_angle_publ_flag
O2 Mn O1 100.5(4) . . y
O2 Mn Br2 115.1(3) . . y
O1 Mn Br2 110.0(3) . . y
O2 Mn Br1 106.7(3) . . y
O1 Mn Br1 110.8(3) . . y
Br2 Mn Br1 112.92(10) . . y
O1 As1 C11 113.3(6) . . ?
O1 As1 C21 112.0(6) . . ?
C11 As1 C21 109.3(6) . . ?
O1 As1 C31 107.6(5) . . ?
C11 As1 C31 110.8(6) . . ?
C21 As1 C31 103.3(6) . . ?
O2 As2 C61 111.4(6) . . ?
O2 As2 C41 107.9(6) . . ?
C61 As2 C41 110.7(7) . . ?
O2 As2 C51 111.2(5) . . ?
C61 As2 C51 106.6(7) . . ?
C41 As2 C51 109.1(6) . . ?
As1 O1 Mn 136.5(6) . . y
As2 O2 Mn 154.5(7) . . y
C16 C11 C12 120.0(15) . . ?
C16 C11 As1 119.3(13) . . ?
C12 C11 As1 120.7(12) . . ?
C13 C12 C11 119.4(18) . . ?
C12 C13 C14 123.1(20) . . ?
C15 C16 C11 118.8(18) . . ?
C26 C21 C22 118.1(14) . . ?
C26 C21 As1 123.1(12) . . ?
C22 C21 As1 117.9(11) . . ?
C21 C22 C23 119.4(16) . . ?
C24 C23 C22 119.9(17) . . ?
C21 C26 C25 121.7(17) . . ?
C36 C31 C32 119.8(14) . . ?
C36 C31 As1 118.8(11) . . ?
C32 C31 As1 121.1(11) . . ?
C33 C32 C31 121.1(16) . . ?
C42 C41 C46 118.9(15) . . ?
C42 C41 As2 123.3(13) . . ?
C46 C41 As2 117.7(11) . . ?
C43 C42 C41 118.4(19) . . ?
C42 C43 C44 124.5(18) . . ?
C52 C51 C56 120.7(15) . . ?
C52 C51 As2 120.9(11) . . ?
C56 C51 As2 118.4(11) . . ?
C51 C52 C53 121.3(15) . . ?
C34 C35 C36 119.8(15) . . ?
C31 C36 C35 119.7(15) . . ?
C23 C24 C25 122.3(16) . . ?
C45 C46 C41 119.5(16) . . ?
C55 C54 C53 119.6(16) . . ?
C16 C15 C14 121.8(17) . . ?
C61 C66 C65 116.9(17) . . ?
C35 C34 C33 119.5(16) . . ?
C32 C33 C34 119.9(16) . . ?
C62 C61 C66 120.8(15) . . ?
C62 C61 As2 121.7(13) . . ?
C66 C61 As2 117.2(12) . . ?
C46 C45 C44 122.4(18) . . ?
C61 C62 C63 121.4(17) . . ?
C24 C25 C26 118.5(18) . . ?
C52 C53 C54 120.3(15) . . ?
C45 C44 C43 116.0(17) . . ?
C51 C56 C55 117.8(17) . . ?
C54 C55 C56 120.2(17) . . ?
C13 C14 C15 116.8(17) . . ?
C64 C65 C66 120.6(17) . . ?
C64 C63 C62 117.8(17) . . ?
C65 C64 C63 122.5(18) . . ?

loop_
_geom_bond_atom_site_label_1
_geom_bond_atom_site_label_2
_geom_bond_distance
_geom_bond_site_symmetry_2
_geom_bond_publ_flag
Mn O2 1.995(10) . y
Mn O1 2.019(10) . y
Mn Br2 2.480(3) . y
Mn Br1 2.498(3) . y
As1 O1 1.650(11) . y
As1 C11 1.903(14) . ?
As1 C21 1.893(14) . ?
As1 C31 1.891(15) . ?
As2 O2 1.677(10) . y
As2 C61 1.90(2) . ?
As2 C41 1.886(15) . ?
As2 C51 1.926(15) . ?
C11 C16 1.39(2) . ?
C11 C12 1.41(2) . ?
C12 C13 1.33(2) . ?
C13 C14 1.39(3) . ?
C16 C15 1.37(2) . ?
C21 C26 1.36(2) . ?
C21 C22 1.40(2) . ?
C22 C23 1.40(2) . ?
C23 C24 1.34(3) . ?
C26 C25 1.40(2) . ?
C31 C36 1.35(2) . ?
C31 C32 1.38(2) . ?
C32 C33 1.36(2) . ?
C41 C42 1.39(2) . ?
C41 C46 1.41(2) . ?
C42 C43 1.36(3) . ?
C43 C44 1.38(3) . ?
C51 C52 1.35(2) . ?
C51 C56 1.38(2) . ?
C52 C53 1.35(2) . ?
C35 C34 1.37(2) . ?
C35 C36 1.42(2) . ?
C24 C25 1.34(3) . ?
C46 C45 1.37(2) . ?
C54 C55 1.36(2) . ?
C54 C53 1.38(2) . ?
C15 C14 1.41(3) . ?
C66 C61 1.42(2) . ?
C66 C65 1.40(2) . ?
C34 C33 1.38(3) . ?
C61 C62 1.36(2) . ?
C45 C44 1.39(3) . ?
C62 C63 1.41(2) . ?
C56 C55 1.42(2) . ?
C65 C64 1.38(2) . ?
C63 C64 1.35(2) . ?
